data_4348776
loop_
_publ_author_name
'Pal, Amlan K.'
'Cordes, David B.'
'Slawin, Alexandra M. Z.'
'Momblona, Cristina'
'Ort\?i, Enrique'
'Samuel, Ifor D. W.'
'Bolink, Henk J.'
'Zysman-Colman, Eli'

_publ_section_title
;
 Synthesis, Properties, and Light-Emitting Electrochemical Cell (LEEC)
 Device Fabrication of Cationic Ir(III) Complexes Bearing
 Electron-Withdrawing Groups on the Cyclometallating Ligands.
;
_journal_issue 20
_journal_name_full 'Inorganic chemistry'
_journal_page_first 10361
_journal_page_last 10376
_journal_paper_doi 10.1021/acs.inorgchem.6b01602
_journal_volume 55
_journal_year 2016
_chemical_formula_moiety 'C42 H38 F6 Ir N4, F6 P'
_chemical_formula_sum 'C42 H38 F12 Ir N4 P'
_chemical_formula_weight 1049.96
_space_group_crystal_system triclinic
_space_group_IT_number 2
_space_group_name_Hall '-P 1'
_space_group_name_H-M_alt 'P -1'
_atom_sites_solution_hydrogens geom
_atom_sites_solution_primary direct
_atom_sites_solution_secondary difmap
_audit_creation_date 2016-01-27
_audit_creation_method 'by CrystalStructure 4.1'
_cell_angle_alpha 87.159(6)
_cell_angle_beta 87.303(7)
_cell_angle_gamma 75.886(6)
_cell_formula_units_Z 2
_cell_length_a 12.0119(17)
_cell_length_b 13.0891(17)
_cell_length_c 14.124(2)
_cell_measurement_reflns_used 6834
_cell_measurement_temperature 173
_cell_measurement_theta_max 25.40
_cell_measurement_theta_min 1.60
_cell_volume 2149.6(5)
_computing_cell_refinement 'CrystalClear-SM Expert 2.1 b32'
_computing_data_collection 'CrystalClear-SM Expert 2.1 b32 (Rigaku, 2014)'
_computing_data_reduction 'CrystalClear-SM Expert 2.1 b32'
_computing_molecular_graphics 'CrystalStructure 4.1'
_computing_publication_material 'CrystalStructure 4.1 (Rigaku, 2014)'
_computing_structure_refinement 'SHELXL2013 (Sheldrick, 2008)'
_computing_structure_solution 'DIRDIF99-PATTY (Gould, et al., 1999)'
_diffrn_ambient_temperature 173
_diffrn_detector_area_resol_mean 5.814
_diffrn_measured_fraction_theta_full 0.994
_diffrn_measured_fraction_theta_max 0.982
_diffrn_measurement_device_type 'Rigaku XtaLAB P200'
_diffrn_measurement_method \w
_diffrn_radiation_type 'Mo K\a'
_diffrn_radiation_wavelength 0.71075
_diffrn_reflns_av_R_equivalents 0.1356
_diffrn_reflns_Laue_measured_fraction_full 0.994
_diffrn_reflns_Laue_measured_fraction_max 0.982
_diffrn_reflns_limit_h_max 14
_diffrn_reflns_limit_h_min -14
_diffrn_reflns_limit_k_max 15
_diffrn_reflns_limit_k_min -15
_diffrn_reflns_limit_l_max 16
_diffrn_reflns_limit_l_min -16
_diffrn_reflns_number 34212
_diffrn_reflns_point_group_measured_fraction_full 0.994
_diffrn_reflns_point_group_measured_fraction_max 0.982
_diffrn_reflns_theta_full 25.242
_diffrn_reflns_theta_max 25.342
_diffrn_reflns_theta_min 1.444
_diffrn_standards_number 0
_exptl_absorpt_coefficient_mu 3.238
_exptl_absorpt_correction_T_max 0.937
_exptl_absorpt_correction_T_min 0.546
_exptl_absorpt_correction_type multi-scan
_exptl_absorpt_process_details 'REQAB (Rigaku, 1998)'
_exptl_crystal_colour yellow
_exptl_crystal_density_diffrn 1.622
_exptl_crystal_density_method 'not measured'
_exptl_crystal_description platelet
_exptl_crystal_F_000 1036.00
_exptl_crystal_size_max 0.310
_exptl_crystal_size_mid 0.140
_exptl_crystal_size_min 0.020
_refine_diff_density_max 3.83
_refine_diff_density_min -2.63
_refine_ls_extinction_method none
_refine_ls_goodness_of_fit_ref 1.137
_refine_ls_hydrogen_treatment constr
_refine_ls_number_parameters 548
_refine_ls_number_reflns 7803
_refine_ls_number_restraints 25
_refine_ls_R_factor_all 0.0865
_refine_ls_R_factor_gt 0.0775
_refine_ls_shift/su_max 0.000
_refine_ls_structure_factor_coef Fsqd
_refine_ls_weighting_details 'w = 1/[\s^2^(Fo^2^)+(0.1402P)^2^+7.9847P] where P=(Fo^2^+2Fc^2^)/3'
_refine_ls_weighting_scheme calc
_refine_ls_wR_factor_gt 0.2172
_refine_ls_wR_factor_ref 0.2334
_reflns_number_gt 6985
_reflns_number_total 7803
_reflns_threshold_expression F^2^>2.0\s(F^2^)
_cod_data_source_file ic6b01602_si_002.cif
_cod_data_source_block 1
_cod_database_code 4348776

loop_
_space_group_symop_id
_space_group_symop_operation_xyz
1 +X,+Y,+Z
2 -X,-Y,-Z

loop_
_atom_site_label
_atom_site_type_symbol
_atom_site_fract_x
_atom_site_fract_y
_atom_site_fract_z
_atom_site_U_iso_or_equiv
_atom_site_adp_type
_atom_site_occupancy
_atom_site_site_symmetry_order
_atom_site_calc_flag
_atom_site_refinement_flags_posn
_atom_site_refinement_flags_adp
Ir1 Ir 0.21528(3) 0.15667(3) 0.24146(3) 0.0268(2) Uani 1 1 d . .
P1 P 0.6866(3) 0.2146(4) 0.2538(3) 0.0542(10) Uani 1 1 d . .
F1 F 0.6172(13) 0.2294(15) 0.3516(12) 0.152(8) Uani 1 1 d . .
F2 F 0.6241(15) 0.1346(11) 0.2177(12) 0.133(7) Uani 1 1 d . .
F3 F 0.7573(14) 0.2012(12) 0.1561(8) 0.113(5) Uani 1 1 d . .
F4 F 0.7696(9) 0.1307(8) 0.3037(6) 0.067(3) Uani 1 1 d . .
F5 F 0.7573(8) 0.2959(8) 0.2799(7) 0.065(2) Uani 1 1 d . .
F6 F 0.5910(10) 0.3110(9) 0.2113(9) 0.088(4) Uani 1 1 d . .
F13 F -0.0912(9) -0.1429(8) 0.1110(8) 0.074(3) Uani 1 1 d . .
F14 F 0.0425(10) -0.2620(8) 0.1681(10) 0.088(4) Uani 1 1 d . .
F15 F -0.0527(13) -0.1405(12) 0.2565(10) 0.112(5) Uani 1 1 d . .
F26 F 0.6155(10) -0.2242(12) 0.2802(16) 0.159(9) Uani 1 1 d . .
F27 F 0.6795(14) -0.178(2) 0.3984(10) 0.187(11) Uani 1 1 d . .
F28 F 0.6729(11) -0.0936(13) 0.2782(17) 0.174(10) Uani 1 1 d . .
N1 N 0.3246(8) 0.1533(8) 0.1247(6) 0.029(2) Uani 1 1 d . .
N14 N 0.1103(8) 0.1474(8) 0.3596(6) 0.028(2) Uani 1 1 d . .
N27 N 0.0894(8) 0.2805(8) 0.1761(7) 0.030(2) Uani 1 1 d . .
N34 N 0.2492(9) 0.2968(8) 0.2915(7) 0.033(2) Uani 1 1 d . .
C2 C 0.3136(10) 0.0872(9) 0.0560(8) 0.032(2) Uani 1 1 d . .
C3 C 0.3786(11) 0.0858(10) -0.0311(9) 0.041(3) Uani 1 1 d . .
H3 H 0.3687 0.0417 -0.0799 0.049 Uiso 1 1 calc R U
C4 C 0.4530(11) 0.1459(11) -0.0444(10) 0.042(3) Uani 1 1 d . .
H4 H 0.4957 0.1462 -0.1027 0.051 Uiso 1 1 calc R U
C5 C 0.4671(11) 0.2082(12) 0.0288(10) 0.050(4) Uani 1 1 d . .
H5 H 0.5229 0.2488 0.0223 0.060 Uiso 1 1 calc R U
C6 C 0.4005(10) 0.2110(10) 0.1104(9) 0.035(3) Uani 1 1 d . .
H6 H 0.4091 0.2563 0.1587 0.042 Uiso 1 1 calc R U
C7 C 0.2300(11) 0.0231(9) 0.0837(8) 0.034(3) Uani 1 1 d . .
C8 C 0.1765(10) 0.0412(9) 0.1730(9) 0.032(3) Uani 1 1 d . .
C9 C 0.0999(11) -0.0197(9) 0.2016(9) 0.034(3) Uani 1 1 d . .
H9 H 0.0612 -0.0106 0.2619 0.040 Uiso 1 1 calc R U
C10 C 0.0800(13) -0.0944(11) 0.1411(10) 0.045(3) Uani 1 1 d . .
C11 C 0.1354(13) -0.1114(12) 0.0532(10) 0.050(4) Uani 1 1 d . .
H11 H 0.1205 -0.1632 0.0141 0.060 Uiso 1 1 calc R U
C12 C 0.2115(12) -0.0537(11) 0.0228(10) 0.046(3) Uani 1 1 d . .
H12 H 0.2509 -0.0645 -0.0372 0.055 Uiso 1 1 calc R U
C13 C -0.0081(15) -0.1562(13) 0.1693(9) 0.053(4) Uani 1 1 d . .
C15 C 0.1628(10) 0.0839(10) 0.4338(8) 0.034(3) Uani 1 1 d . .
C16 C 0.1035(12) 0.0801(11) 0.5188(9) 0.043(3) Uani 1 1 d . .
H16 H 0.1408 0.0406 0.5715 0.051 Uiso 1 1 calc R U
C17 C -0.0094(12) 0.1331(12) 0.5276(10) 0.047(3) Uani 1 1 d . .
H17 H -0.0501 0.1300 0.5866 0.057 Uiso 1 1 calc R U
C18 C -0.0646(11) 0.1908(12) 0.4525(9) 0.044(3) Uani 1 1 d . .
H18 H -0.1442 0.2242 0.4571 0.053 Uiso 1 1 calc R U
C19 C 0.0011(11) 0.1989(11) 0.3674(9) 0.040(3) Uani 1 1 d . .
H19 H -0.0338 0.2419 0.3155 0.048 Uiso 1 1 calc R U
C20 C 0.2806(10) 0.0256(9) 0.4123(8) 0.033(3) Uani 1 1 d . .
C21 C 0.3256(11) 0.0481(9) 0.3207(8) 0.032(3) Uani 1 1 d . .
C22 C 0.4370(10) -0.0091(9) 0.2960(9) 0.034(3) Uani 1 1 d . .
H22 H 0.4707 0.0027 0.2355 0.041 Uiso 1 1 calc R U
C23 C 0.4968(11) -0.0817(11) 0.3590(9) 0.040(3) Uani 1 1 d . .
C24 C 0.4530(11) -0.1043(11) 0.4468(10) 0.046(3) Uani 1 1 d . .
H24 H 0.4978 -0.1562 0.4882 0.055 Uiso 1 1 calc R U
C25 C 0.3427(11) -0.0509(10) 0.4749(9) 0.039(3) Uani 1 1 d . .
H25 H 0.3103 -0.0660 0.5351 0.047 Uiso 1 1 calc R U
C26 C 0.6150(9) -0.1434(11) 0.3332(8) 0.033(3) Uani 1 1 d . .
C28 C 0.0853(9) 0.3790(9) 0.2009(8) 0.029(2) Uani 1 1 d . .
C29 C -0.0049(10) 0.4624(10) 0.1759(9) 0.034(3) Uani 1 1 d . .
H29 H -0.0056 0.5315 0.1941 0.041 Uiso 1 1 calc R U
C30 C -0.0959(10) 0.4459(9) 0.1238(8) 0.031(2) Uani 1 1 d . .
C31 C -0.0843(10) 0.3428(10) 0.0954(9) 0.036(3) Uani 1 1 d . .
H31 H -0.1406 0.3278 0.0568 0.043 Uiso 1 1 calc R U
C32 C 0.0062(11) 0.2636(10) 0.1223(9) 0.038(3) Uani 1 1 d . .
H32 H 0.0111 0.1943 0.1026 0.045 Uiso 1 1 calc R U
C33 C 0.1834(9) 0.3896(9) 0.2569(8) 0.032(2) Uani 1 1 d . .
C35 C 0.3379(10) 0.3021(11) 0.3434(9) 0.038(3) Uani 1 1 d . .
H35 H 0.3824 0.2389 0.3719 0.046 Uiso 1 1 calc R U
C36 C 0.3668(12) 0.3945(13) 0.3570(11) 0.052(4) Uani 1 1 d . .
H36 H 0.4307 0.3937 0.3945 0.063 Uiso 1 1 calc R U
C37 C 0.3057(12) 0.4899(11) 0.3177(12) 0.051(4) Uani 1 1 d D .
C38 C 0.2102(11) 0.4834(10) 0.2691(10) 0.041(3) Uani 1 1 d . .
H38 H 0.1619 0.5462 0.2434 0.049 Uiso 1 1 calc R U
C39 C 0.3446(12) 0.5934(12) 0.3155(14) 0.082(7) Uani 1 1 d D .
C40 C 0.4592(13) 0.5783(17) 0.3617(17) 0.105(8) Uani 1 1 d D .
H40A H 0.4462 0.5925 0.4293 0.126 Uiso 1 1 calc R U
H40B H 0.5015 0.6270 0.3313 0.126 Uiso 1 1 calc R U
H40C H 0.5039 0.5056 0.3543 0.126 Uiso 1 1 calc R U
C41 C 0.372(2) 0.626(2) 0.2084(13) 0.163(16) Uani 1 1 d D .
H41A H 0.4215 0.5647 0.1774 0.195 Uiso 1 1 calc R U
H41B H 0.4119 0.6830 0.2072 0.195 Uiso 1 1 calc R U
H41C H 0.3004 0.6494 0.1748 0.195 Uiso 1 1 calc R U
C42 C 0.2479(13) 0.6803(13) 0.3518(17) 0.099(8) Uani 1 1 d D .
H42A H 0.2717 0.7469 0.3477 0.119 Uiso 1 1 calc R U
H42B H 0.2285 0.6637 0.4180 0.119 Uiso 1 1 calc R U
H42C H 0.1806 0.6868 0.3133 0.119 Uiso 1 1 calc R U
C43 C -0.1977(11) 0.5332(11) 0.0964(11) 0.048(3) Uani 1 1 d . U
C44 C -0.1651(14) 0.6357(13) 0.0769(15) 0.069(4) Uani 1 1 d . U
H44A H -0.1055 0.6274 0.0261 0.083 Uiso 1 1 calc R U
H44B H -0.1356 0.6568 0.1344 0.083 Uiso 1 1 calc R U
H44C H -0.2327 0.6898 0.0573 0.083 Uiso 1 1 calc R U
C45 C -0.2827(15) 0.5487(16) 0.1828(15) 0.081(5) Uani 1 1 d . U
H45A H -0.2498 0.5778 0.2343 0.097 Uiso 1 1 calc R U
H45B H -0.2973 0.4806 0.2041 0.097 Uiso 1 1 calc R U
H45C H -0.3550 0.5974 0.1648 0.097 Uiso 1 1 calc R U
C46 C -0.2587(19) 0.5050(17) 0.0111(17) 0.093(5) Uani 1 1 d . U
H46A H -0.2648 0.4317 0.0192 0.112 Uiso 1 1 calc R U
H46B H -0.2144 0.5135 -0.0475 0.112 Uiso 1 1 calc R U
H46C H -0.3358 0.5519 0.0076 0.112 Uiso 1 1 calc R U

loop_
_atom_site_aniso_label
_atom_site_aniso_U_11
_atom_site_aniso_U_22
_atom_site_aniso_U_33
_atom_site_aniso_U_23
_atom_site_aniso_U_13
_atom_site_aniso_U_12
Ir1 0.0185(3) 0.0312(3) 0.0307(3) 0.00035(19) -0.00653(17) -0.00526(19)
P1 0.0342(19) 0.080(3) 0.055(2) 0.020(2) -0.0174(17) -0.0281(19)
F1 0.086(10) 0.186(16) 0.138(13) 0.085(12) 0.055(9) 0.028(10)
F2 0.155(14) 0.094(9) 0.170(14) 0.048(9) -0.129(12) -0.057(9)
F3 0.150(13) 0.147(12) 0.072(7) -0.038(8) 0.035(8) -0.096(11)
F4 0.082(7) 0.086(7) 0.051(5) 0.008(5) -0.028(5) -0.052(6)
F5 0.048(5) 0.070(6) 0.080(6) -0.011(5) -0.024(5) -0.016(4)
F6 0.068(7) 0.092(8) 0.110(9) 0.044(7) -0.040(6) -0.033(6)
F13 0.061(6) 0.082(7) 0.092(7) 0.031(6) -0.049(6) -0.043(5)
F14 0.066(7) 0.051(6) 0.156(11) 0.025(6) -0.031(7) -0.030(5)
F15 0.129(12) 0.145(12) 0.102(9) -0.017(8) 0.024(8) -0.114(11)
F26 0.037(6) 0.119(11) 0.31(2) -0.126(14) 0.011(10) 0.012(7)
F27 0.090(11) 0.31(3) 0.086(9) -0.055(13) -0.045(8) 0.111(14)
F28 0.049(7) 0.130(13) 0.30(2) 0.093(14) 0.048(11) 0.034(8)
N1 0.024(5) 0.035(5) 0.028(5) 0.001(4) -0.010(4) -0.002(4)
N14 0.020(5) 0.035(5) 0.028(4) 0.000(4) -0.002(4) -0.003(4)
N27 0.018(5) 0.037(5) 0.035(5) 0.002(4) -0.004(4) -0.006(4)
N34 0.027(5) 0.032(5) 0.042(6) 0.000(4) -0.001(4) -0.008(4)
C2 0.023(6) 0.041(6) 0.031(6) 0.000(5) -0.007(5) -0.004(5)
C3 0.036(7) 0.043(7) 0.038(7) 0.001(5) -0.002(5) 0.002(6)
C4 0.028(6) 0.046(7) 0.045(7) 0.000(6) 0.008(5) 0.003(6)
C5 0.019(6) 0.066(9) 0.061(9) 0.025(7) 0.004(6) -0.010(6)
C6 0.019(6) 0.046(7) 0.038(6) 0.002(5) -0.007(5) -0.004(5)
C7 0.046(7) 0.027(5) 0.030(6) -0.005(4) -0.017(5) -0.009(5)
C8 0.023(6) 0.031(6) 0.038(6) -0.004(5) -0.007(5) 0.002(5)
C9 0.033(6) 0.037(6) 0.035(6) 0.004(5) -0.014(5) -0.016(5)
C10 0.049(8) 0.039(7) 0.049(8) 0.006(6) -0.026(7) -0.012(6)
C11 0.055(9) 0.055(8) 0.048(8) 0.000(6) -0.025(7) -0.025(7)
C12 0.045(8) 0.057(8) 0.037(7) 0.002(6) -0.016(6) -0.011(7)
C13 0.074(11) 0.063(9) 0.029(7) -0.002(6) -0.023(7) -0.026(8)
C15 0.026(6) 0.045(7) 0.032(6) 0.001(5) -0.007(5) -0.009(5)
C16 0.043(8) 0.053(8) 0.034(6) 0.001(6) -0.009(6) -0.014(6)
C17 0.034(7) 0.066(9) 0.043(7) 0.003(6) 0.002(6) -0.016(7)
C18 0.026(6) 0.062(8) 0.043(7) -0.008(6) -0.002(5) -0.004(6)
C19 0.027(6) 0.054(8) 0.037(6) -0.005(6) -0.008(5) -0.004(6)
C20 0.022(6) 0.038(6) 0.035(6) 0.002(5) -0.003(5) 0.000(5)
C21 0.034(7) 0.033(6) 0.032(6) 0.003(5) -0.011(5) -0.012(5)
C22 0.023(6) 0.041(6) 0.036(6) 0.000(5) -0.008(5) -0.002(5)
C23 0.030(7) 0.049(8) 0.037(7) 0.002(6) -0.010(5) -0.002(6)
C24 0.025(6) 0.052(8) 0.058(8) 0.019(6) -0.013(6) -0.007(6)
C25 0.031(6) 0.046(7) 0.040(7) 0.003(5) -0.005(5) -0.011(5)
C26 0.016(5) 0.055(8) 0.029(6) -0.006(5) -0.009(4) -0.007(5)
C28 0.019(5) 0.028(6) 0.038(6) 0.000(4) -0.004(4) -0.003(4)
C29 0.023(6) 0.038(6) 0.044(7) -0.001(5) -0.001(5) -0.013(5)
C30 0.019(5) 0.036(6) 0.036(6) 0.008(5) -0.004(5) -0.007(5)
C31 0.024(6) 0.048(7) 0.040(6) 0.008(5) -0.014(5) -0.015(5)
C32 0.037(7) 0.039(6) 0.042(7) -0.002(5) -0.014(6) -0.015(5)
C33 0.016(5) 0.040(6) 0.041(6) -0.003(5) -0.009(5) -0.007(5)
C35 0.024(6) 0.050(7) 0.044(7) 0.001(6) -0.017(5) -0.014(5)
C36 0.024(7) 0.067(9) 0.066(9) -0.027(8) -0.021(6) -0.002(6)
C37 0.024(7) 0.058(9) 0.073(10) -0.016(7) -0.015(6) -0.011(6)
C38 0.027(6) 0.037(7) 0.060(8) -0.002(6) -0.016(6) -0.009(5)
C39 0.038(9) 0.061(10) 0.16(2) -0.014(12) -0.034(11) -0.025(8)
C40 0.061(13) 0.101(17) 0.17(2) 0.003(16) -0.018(14) -0.052(13)
C41 0.24(4) 0.13(2) 0.15(3) 0.00(2) 0.08(3) -0.13(3)
C42 0.047(10) 0.047(10) 0.20(3) -0.015(13) -0.006(13) -0.010(8)
C43 0.019(5) 0.046(6) 0.070(7) 0.008(5) 0.007(5) 0.001(5)
C44 0.035(7) 0.055(7) 0.109(12) 0.026(7) -0.015(7) -0.001(6)
C45 0.040(8) 0.086(11) 0.099(9) 0.017(8) 0.019(7) 0.011(7)
C46 0.072(11) 0.078(11) 0.120(10) 0.006(8) -0.044(9) 0.005(9)

loop_
_atom_type_symbol
_atom_type_description
_atom_type_scat_dispersion_real
_atom_type_scat_dispersion_imag
_atom_type_scat_source
C C 0.0033 0.0016
;
International Tables for Crystallography
(Vol. C, Tables 4.2.6.8 and 6.1.1.4)
;
H H 0.0000 0.0000
;
International Tables for Crystallography
(Vol. C, Table 6.1.1.4)
;
F F 0.0171 0.0103
;
International Tables for Crystallography
(Vol. C, Tables 4.2.6.8 and 6.1.1.4)
;
Ir Ir -1.4442 7.9887
;
International Tables for Crystallography
(Vol. C, Tables 4.2.6.8 and 6.1.1.4)
;
N N 0.0061 0.0033
;
International Tables for Crystallography
(Vol. C, Tables 4.2.6.8 and 6.1.1.4)
;
P P 0.1023 0.0942
;
International Tables for Crystallography
(Vol. C, Tables 4.2.6.8 and 6.1.1.4)
;

loop_
_geom_angle_atom_site_label_1
_geom_angle_atom_site_label_2
_geom_angle_atom_site_label_3
_geom_angle
C8 Ir1 C21 89.7(5)
C8 Ir1 N1 80.5(4)
C21 Ir1 N1 96.0(4)
C8 Ir1 N14 96.5(4)
C21 Ir1 N14 80.6(4)
N1 Ir1 N14 175.5(3)
C8 Ir1 N34 169.6(4)
C21 Ir1 N34 99.4(4)
N1 Ir1 N34 93.5(4)
N14 Ir1 N34 89.9(4)
C8 Ir1 N27 95.4(4)
C21 Ir1 N27 172.1(4)
N1 Ir1 N27 90.9(4)
N14 Ir1 N27 92.7(4)
N34 Ir1 N27 76.1(4)
F4 P1 F2 91.7(6)
F4 P1 F1 85.8(7)
F2 P1 F1 95.0(12)
F4 P1 F3 94.2(8)
F2 P1 F3 86.0(9)
F1 P1 F3 179.0(10)
F4 P1 F5 89.2(5)
F2 P1 F5 173.8(9)
F1 P1 F5 91.2(10)
F3 P1 F5 87.8(6)
F4 P1 F6 173.4(7)
F2 P1 F6 91.0(6)
F1 P1 F6 87.9(7)
F3 P1 F6 92.0(8)
F5 P1 F6 88.7(6)
C6 N1 C2 118.6(10)
C6 N1 Ir1 125.7(8)
C2 N1 Ir1 115.6(8)
C19 N14 C15 120.7(10)
C19 N14 Ir1 124.2(8)
C15 N14 Ir1 115.0(7)
C28 N27 C32 119.1(10)
C28 N27 Ir1 116.9(8)
C32 N27 Ir1 123.4(8)
C35 N34 C33 116.9(10)
C35 N34 Ir1 126.1(8)
C33 N34 Ir1 116.5(8)
N1 C2 C3 119.9(11)
N1 C2 C7 112.8(10)
C3 C2 C7 127.3(11)
C4 C3 C2 120.2(13)
C4 C3 H3 119.9
C2 C3 H3 119.9
C3 C4 C5 118.6(12)
C3 C4 H4 120.7
C5 C4 H4 120.7
C6 C5 C4 119.9(13)
C6 C5 H5 120.1
C4 C5 H5 120.1
N1 C6 C5 122.6(13)
N1 C6 H6 118.7
C5 C6 H6 118.7
C8 C7 C12 123.7(12)
C8 C7 C2 115.6(10)
C12 C7 C2 120.7(11)
C7 C8 C9 116.7(11)
C7 C8 Ir1 115.1(9)
C9 C8 Ir1 128.2(9)
C8 C9 C10 119.8(12)
C8 C9 H9 120.1
C10 C9 H9 120.1
C11 C10 C9 122.2(13)
C11 C10 C13 117.8(12)
C9 C10 C13 119.9(13)
C12 C11 C10 119.9(13)
C12 C11 H11 120.1
C10 C11 H11 120.1
C11 C12 C7 117.8(13)
C11 C12 H12 121.1
C7 C12 H12 121.1
F13 C13 F15 108.8(16)
F13 C13 F14 104.2(12)
F15 C13 F14 104.9(14)
F13 C13 C10 114.1(12)
F15 C13 C10 114.4(12)
F14 C13 C10 109.5(14)
C16 C15 N14 119.6(11)
C16 C15 C20 125.9(11)
N14 C15 C20 114.5(10)
C17 C16 C15 120.0(12)
C17 C16 H16 120.0
C15 C16 H16 120.0
C16 C17 C18 120.9(13)
C16 C17 H17 119.6
C18 C17 H17 119.6
C17 C18 C19 117.8(12)
C17 C18 H18 121.1
C19 C18 H18 121.1
N14 C19 C18 120.8(12)
N14 C19 H19 119.6
C18 C19 H19 119.6
C25 C20 C21 122.2(11)
C25 C20 C15 122.5(11)
C21 C20 C15 115.2(10)
C22 C21 C20 116.9(11)
C22 C21 Ir1 128.7(9)
C20 C21 Ir1 114.3(9)
C23 C22 C21 119.8(12)
C23 C22 H22 120.1
C21 C22 H22 120.1
C22 C23 C24 123.3(12)
C22 C23 C26 120.1(12)
C24 C23 C26 116.5(11)
C23 C24 C25 119.5(12)
C23 C24 H24 120.3
C25 C24 H24 120.3
C24 C25 C20 118.3(12)
C24 C25 H25 120.9
C20 C25 H25 120.9
F27 C26 F28 103.8(17)
F27 C26 F26 106.7(17)
F28 C26 F26 99.9(16)
F27 C26 C23 117.3(12)
F28 C26 C23 114.5(12)
F26 C26 C23 112.8(11)
N27 C28 C29 121.3(11)
N27 C28 C33 114.8(10)
C29 C28 C33 123.9(11)
C28 C29 C30 120.6(11)
C28 C29 H29 119.7
C30 C29 H29 119.7
C31 C30 C29 115.7(11)
C31 C30 C43 121.1(11)
C29 C30 C43 123.1(12)
C32 C31 C30 121.0(11)
C32 C31 H31 119.5
C30 C31 H31 119.5
N27 C32 C31 122.0(11)
N27 C32 H32 119.0
C31 C32 H32 119.0
N34 C33 C38 121.9(11)
N34 C33 C28 114.5(10)
C38 C33 C28 123.5(11)
N34 C35 C36 122.5(12)
N34 C35 H35 118.7
C36 C35 H35 118.7
C35 C36 C37 122.0(12)
C35 C36 H36 119.0
C37 C36 H36 119.0
C38 C37 C36 114.4(12)
C38 C37 C39 120.4(13)
C36 C37 C39 124.8(12)
C33 C38 C37 122.1(12)
C33 C38 H38 119.0
C37 C38 H38 119.0
C42 C39 C40 116.6(14)
C42 C39 C37 109.6(12)
C40 C39 C37 111.2(13)
C42 C39 C41 106.8(13)
C40 C39 C41 103.1(12)
C37 C39 C41 109.1(14)
C39 C40 H40A 109.5
C39 C40 H40B 109.5
H40A C40 H40B 109.5
C39 C40 H40C 109.5
H40A C40 H40C 109.5
H40B C40 H40C 109.5
C39 C41 H41A 109.5
C39 C41 H41B 109.5
H41A C41 H41B 109.5
C39 C41 H41C 109.5
H41A C41 H41C 109.5
H41B C41 H41C 109.5
C39 C42 H42A 109.5
C39 C42 H42B 109.5
H42A C42 H42B 109.5
C39 C42 H42C 109.5
H42A C42 H42C 109.5
H42B C42 H42C 109.5
C44 C43 C30 111.8(11)
C44 C43 C45 106.8(15)
C30 C43 C45 106.9(12)
C44 C43 C46 110.6(15)
C30 C43 C46 111.9(13)
C45 C43 C46 108.5(15)
C43 C44 H44A 109.5
C43 C44 H44B 109.5
H44A C44 H44B 109.5
C43 C44 H44C 109.5
H44A C44 H44C 109.5
H44B C44 H44C 109.5
C43 C45 H45A 109.5
C43 C45 H45B 109.5
H45A C45 H45B 109.5
C43 C45 H45C 109.5
H45A C45 H45C 109.5
H45B C45 H45C 109.5
C43 C46 H46A 109.5
C43 C46 H46B 109.5
H46A C46 H46B 109.5
C43 C46 H46C 109.5
H46A C46 H46C 109.5
H46B C46 H46C 109.5

loop_
_geom_bond_atom_site_label_1
_geom_bond_atom_site_label_2
_geom_bond_distance
Ir1 C8 1.991(12)
Ir1 C21 2.023(12)
Ir1 N1 2.055(10)
Ir1 N14 2.060(9)
Ir1 N34 2.133(10)
Ir1 N27 2.134(10)
P1 F4 1.467(11)
P1 F2 1.547(13)
P1 F1 1.574(15)
P1 F3 1.580(12)
P1 F5 1.581(10)
P1 F6 1.598(11)
F13 C13 1.297(17)
F14 C13 1.37(2)
F15 C13 1.324(19)
F26 C26 1.324(18)
F27 C26 1.227(17)
F28 C26 1.278(19)
N1 C6 1.321(16)
N1 C2 1.363(15)
N14 C19 1.323(15)
N14 C15 1.381(15)
N27 C28 1.341(15)
N27 C32 1.349(16)
N34 C35 1.339(16)
N34 C33 1.360(15)
C2 C3 1.424(17)
C2 C7 1.485(17)
C3 C4 1.33(2)
C3 H3 0.9500
C4 C5 1.39(2)
C4 H4 0.9500
C5 C6 1.368(18)
C5 H5 0.9500
C6 H6 0.9500
C7 C8 1.392(17)
C7 C12 1.418(18)
C8 C9 1.393(17)
C9 C10 1.400(18)
C9 H9 0.9500
C10 C11 1.38(2)
C10 C13 1.51(2)
C11 C12 1.36(2)
C11 H11 0.9500
C12 H12 0.9500
C15 C16 1.372(18)
C15 C20 1.460(16)
C16 C17 1.37(2)
C16 H16 0.9500
C17 C18 1.37(2)
C17 H17 0.9500
C18 C19 1.421(18)
C18 H18 0.9500
C19 H19 0.9500
C20 C25 1.397(17)
C20 C21 1.424(17)
C21 C22 1.402(17)
C22 C23 1.362(17)
C22 H22 0.9500
C23 C24 1.371(19)
C23 C26 1.491(17)
C24 C25 1.388(18)
C24 H24 0.9500
C25 H25 0.9500
C28 C29 1.382(16)
C28 C33 1.488(16)
C29 C30 1.410(17)
C29 H29 0.9500
C30 C31 1.400(18)
C30 C43 1.507(17)
C31 C32 1.361(17)
C31 H31 0.9500
C32 H32 0.9500
C33 C38 1.363(17)
C35 C36 1.36(2)
C35 H35 0.9500
C36 C37 1.39(2)
C36 H36 0.9500
C37 C38 1.388(18)
C37 C39 1.535(15)
C38 H38 0.9500
C39 C42 1.504(15)
C39 C40 1.516(15)
C39 C41 1.591(17)
C40 H40A 0.9800
C40 H40B 0.9800
C40 H40C 0.9800
C41 H41A 0.9800
C41 H41B 0.9800
C41 H41C 0.9800
C42 H42A 0.9800
C42 H42B 0.9800
C42 H42C 0.9800
C43 C44 1.50(2)
C43 C45 1.54(2)
C43 C46 1.54(3)
C44 H44A 0.9800
C44 H44B 0.9800
C44 H44C 0.9800
C45 H45A 0.9800
C45 H45B 0.9800
C45 H45C 0.9800
C46 H46A 0.9800
C46 H46B 0.9800
C46 H46C 0.9800

loop_
_geom_torsion_atom_site_label_1
_geom_torsion_atom_site_label_2
_geom_torsion_atom_site_label_3
_geom_torsion_atom_site_label_4
_geom_torsion
C6 N1 C2 C3 -3.4(16)
Ir1 N1 C2 C3 174.7(8)
C6 N1 C2 C7 176.9(10)
Ir1 N1 C2 C7 -5.0(12)
N1 C2 C3 C4 2.4(18)
C7 C2 C3 C4 -177.9(12)
C2 C3 C4 C5 1.1(19)
C3 C4 C5 C6 -3(2)
C2 N1 C6 C5 1.0(17)
Ir1 N1 C6 C5 -177.0(9)
C4 C5 C6 N1 2.5(19)
N1 C2 C7 C8 0.7(14)
C3 C2 C7 C8 -179.0(11)
N1 C2 C7 C12 -177.0(11)
C3 C2 C7 C12 3.4(18)
C12 C7 C8 C9 -0.9(18)
C2 C7 C8 C9 -178.5(10)
C12 C7 C8 Ir1 -178.4(9)
C2 C7 C8 Ir1 4.1(13)
C7 C8 C9 C10 -0.1(17)
Ir1 C8 C9 C10 177.0(9)
C8 C9 C10 C11 0.8(19)
C8 C9 C10 C13 -176.4(12)
C9 C10 C11 C12 -1(2)
C13 C10 C11 C12 176.8(13)
C10 C11 C12 C7 0(2)
C8 C7 C12 C11 1.2(19)
C2 C7 C12 C11 178.7(12)
C11 C10 C13 F13 -58(2)
C9 C10 C13 F13 119.7(14)
C11 C10 C13 F15 176.2(15)
C9 C10 C13 F15 -6(2)
C11 C10 C13 F14 58.7(16)
C9 C10 C13 F14 -123.9(13)
C19 N14 C15 C16 -4.7(18)
Ir1 N14 C15 C16 173.9(10)
C19 N14 C15 C20 175.4(11)
Ir1 N14 C15 C20 -6.0(13)
N14 C15 C16 C17 5(2)
C20 C15 C16 C17 -175.4(13)
C15 C16 C17 C18 0(2)
C16 C17 C18 C19 -4(2)
C15 N14 C19 C18 0.4(19)
Ir1 N14 C19 C18 -178.1(10)
C17 C18 C19 N14 4(2)
C16 C15 C20 C25 7(2)
N14 C15 C20 C25 -172.9(11)
C16 C15 C20 C21 -176.1(12)
N14 C15 C20 C21 3.9(16)
C25 C20 C21 C22 -1.0(18)
C15 C20 C21 C22 -177.7(11)
C25 C20 C21 Ir1 176.9(10)
C15 C20 C21 Ir1 0.2(14)
C20 C21 C22 C23 -0.4(18)
Ir1 C21 C22 C23 -177.9(10)
C21 C22 C23 C24 1(2)
C21 C22 C23 C26 179.7(12)
C22 C23 C24 C25 -1(2)
C26 C23 C24 C25 -179.1(13)
C23 C24 C25 C20 -1(2)
C21 C20 C25 C24 1.6(19)
C15 C20 C25 C24 178.1(13)
C22 C23 C26 F27 155(2)
C24 C23 C26 F27 -27(2)
C22 C23 C26 F28 33(2)
C24 C23 C26 F28 -148.8(18)
C22 C23 C26 F26 -81(2)
C24 C23 C26 F26 97.8(18)
C32 N27 C28 C29 2.8(17)
Ir1 N27 C28 C29 -168.5(9)
C32 N27 C28 C33 -177.7(11)
Ir1 N27 C28 C33 10.9(13)
N27 C28 C29 C30 0.3(18)
C33 C28 C29 C30 -179.0(11)
C28 C29 C30 C31 -3.6(17)
C28 C29 C30 C43 178.7(11)
C29 C30 C31 C32 3.8(17)
C43 C30 C31 C32 -178.4(12)
C28 N27 C32 C31 -2.6(18)
Ir1 N27 C32 C31 168.2(9)
C30 C31 C32 N27 -0.8(19)
C35 N34 C33 C38 4.1(18)
Ir1 N34 C33 C38 -167.5(10)
C35 N34 C33 C28 -179.2(11)
Ir1 N34 C33 C28 9.1(13)
N27 C28 C33 N34 -13.1(15)
C29 C28 C33 N34 166.3(11)
N27 C28 C33 C38 163.4(12)
C29 C28 C33 C38 -17.1(19)
C33 N34 C35 C36 -4.0(19)
Ir1 N34 C35 C36 166.7(11)
N34 C35 C36 C37 0(2)
C35 C36 C37 C38 4(2)
C35 C36 C37 C39 -169.0(15)
N34 C33 C38 C37 0(2)
C28 C33 C38 C37 -176.6(13)
C36 C37 C38 C33 -4(2)
C39 C37 C38 C33 169.5(14)
C38 C37 C39 C42 57(2)
C36 C37 C39 C42 -130.2(17)
C38 C37 C39 C40 -172.1(15)
C36 C37 C39 C40 0(2)
C38 C37 C39 C41 -59(2)
C36 C37 C39 C41 113.2(19)
C31 C30 C43 C44 -143.9(14)
C29 C30 C43 C44 33.7(19)
C31 C30 C43 C45 99.6(16)
C29 C30 C43 C45 -82.8(16)
C31 C30 C43 C46 -19.1(19)
C29 C30 C43 C46 158.5(14)
